data_4511220
loop_
_publ_author_name
'Panini, Piyush'
'Chopra, Deepak'

_publ_section_title
;
 Experimental and Theoretical Characterization of Short H-Bonds with
 Organic Fluorine in Molecular Crystals
;
_journal_issue 7
_journal_name_full 'Crystal Growth &amp; Design'
_journal_page_first 3155
_journal_paper_doi 10.1021/cg5004758
_journal_volume 14
_journal_year 2014
_chemical_formula_moiety 'C14 H9 F4 N O'
_chemical_formula_sum 'C14 H9 F4 N O'
_chemical_formula_weight 283.22
_space_group_IT_number 9
_symmetry_cell_setting monoclinic
_symmetry_Int_Tables_number 9
_symmetry_space_group_name_Hall 'C -2yc'
_symmetry_space_group_name_H-M 'C 1 c 1'
_atom_sites_solution_hydrogens geom
_atom_sites_solution_primary direct
_atom_sites_solution_secondary difmap
_audit_creation_method SHELXL-97
_cell_angle_alpha 90.00
_cell_angle_beta 96.670(4)
_cell_angle_gamma 90.00
_cell_formula_units_Z 8
_cell_length_a 14.2784(10)
_cell_length_b 11.3734(9)
_cell_length_c 14.8822(11)
_cell_measurement_temperature 120(2)
_cell_volume 2400.4(3)
_computing_structure_refinement 'SHELXL-97 (Sheldrick, 1997)'
_computing_structure_solution 'SHELXS-97 (Sheldrick, 1990)'
_diffrn_ambient_temperature 120(2)
_diffrn_measured_fraction_theta_full 0.995
_diffrn_measured_fraction_theta_max 0.995
_diffrn_radiation_monochromator graphite
_diffrn_radiation_source 'fine-focus sealed tube'
_diffrn_radiation_type MoK\a
_diffrn_radiation_wavelength 0.71073
_diffrn_reflns_av_R_equivalents 0.0271
_diffrn_reflns_av_sigmaI/netI 0.0314
_diffrn_reflns_limit_h_max 19
_diffrn_reflns_limit_h_min -20
_diffrn_reflns_limit_k_max 16
_diffrn_reflns_limit_k_min -16
_diffrn_reflns_limit_l_max 21
_diffrn_reflns_limit_l_min -21
_diffrn_reflns_number 24129
_diffrn_reflns_theta_full 30.53
_diffrn_reflns_theta_max 30.53
_diffrn_reflns_theta_min 2.30
_exptl_absorpt_coefficient_mu 0.142
_exptl_absorpt_correction_T_max 0.9750
_exptl_absorpt_correction_T_min 0.9442
_exptl_absorpt_correction_type multi-scan
_exptl_absorpt_process_details SADABS
_exptl_crystal_density_diffrn 1.567
_exptl_crystal_density_method 'not measured'
_exptl_crystal_F_000 1152
_exptl_crystal_size_max 0.41
_exptl_crystal_size_mid 0.23
_exptl_crystal_size_min 0.18
_refine_diff_density_max 0.318
_refine_diff_density_min -0.203
_refine_diff_density_rms 0.043
_refine_ls_extinction_method none
_refine_ls_goodness_of_fit_ref 1.038
_refine_ls_hydrogen_treatment constr
_refine_ls_matrix_type full
_refine_ls_number_parameters 361
_refine_ls_number_reflns 7110
_refine_ls_number_restraints 2
_refine_ls_restrained_S_all 1.038
_refine_ls_R_factor_all 0.0403
_refine_ls_R_factor_gt 0.0349
_refine_ls_shift/su_max 0.000
_refine_ls_shift/su_mean 0.000
_refine_ls_structure_factor_coef Fsqd
_refine_ls_weighting_details 'calc w=1/[\s^2^(Fo^2^)+(0.0423P)^2^+0.6284P] where P=(Fo^2^+2Fc^2^)/3'
_refine_ls_weighting_scheme calc
_refine_ls_wR_factor_gt 0.0802
_refine_ls_wR_factor_ref 0.0830
_reflns_number_gt 6469
_reflns_number_total 7110
_reflns_threshold_expression >2sigma(I)
_cod_data_source_file cg5004758_si_001.cif
_cod_data_source_block A-2
_cod_depositor_comments
;
The following automatic conversions were performed:

'_symmetry_cell_setting' value 'Monoclinic' changed to 'monoclinic'
according to
/usr/data/users/saulius/crontab/automatic-downloads/rss-feeds/ACS/lib/dictionaries/cif_core.dic
dictionary named 'cif_core.dic' version 2.4.2 from
2011-04-26.

'_exptl_absorpt_correction_type' value 'MULTI-SCAN'
changed to 'multi-scan' according to
/usr/data/users/saulius/crontab/automatic-downloads/rss-feeds/ACS/lib/dictionaries/cif_core.dic
dictionary named 'cif_core.dic' version 2.4.2 from 2011-04-26.

Automatic conversion script
Id: cif_fix_values 2281 2013-09-26 08:29:07Z andrius 

 Adding full bibliography for 4511219--4511221.cif.

The following automatic conversions were performed:

data name '_iucr_refine_instruction_details' was replaced with
'_iucr_refine_instructions_details' as specified in the replacement
file 'data/replacement-values/replacement_tags.lst'.

Automatic conversion script
Id: cif_correct_tags 9268 2022-04-12 08:56:07Z antanas 
;
_cod_original_sg_symbol_H-M 'C c'
_cod_database_code 4511220

loop_
_symmetry_equiv_pos_as_xyz
'x, y, z'
'x, -y, z+1/2'
'x+1/2, y+1/2, z'
'x+1/2, -y+1/2, z+1/2'

loop_
_atom_site_label
_atom_site_type_symbol
_atom_site_fract_x
_atom_site_fract_y
_atom_site_fract_z
_atom_site_U_iso_or_equiv
_atom_site_adp_type
_atom_site_occupancy
_atom_site_symmetry_multiplicity
_atom_site_calc_flag
_atom_site_refinement_flags
F1 F 0.54005(7) 0.04636(10) 0.09089(7) 0.0352(2) Uani 1 1 d .
F2 F 0.21507(8) -0.24072(8) 0.61371(7) 0.0378(3) Uani 1 1 d .
F3 F 0.08166(7) -0.17375(10) 0.64296(8) 0.0414(3) Uani 1 1 d .
F4 F 0.20100(7) -0.16505(8) 0.74328(6) 0.02595(19) Uani 1 1 d .
O1 O 0.41445(7) 0.19098(9) 0.47423(7) 0.0227(2) Uani 1 1 d .
N1 N 0.35061(8) 0.03374(10) 0.39365(8) 0.0164(2) Uani 1 1 d .
H1N H 0.3102 -0.0245 0.3951 0.020 Uiso 1 1 calc R
C1 C 0.28811(9) 0.08890(12) 0.53030(9) 0.0153(2) Uani 1 1 d .
C2 C 0.24455(9) 0.18775(13) 0.56189(9) 0.0183(3) Uani 1 1 d .
H2 H 0.2621 0.2640 0.5439 0.022 Uiso 1 1 calc R
C3 C 0.17545(10) 0.17494(13) 0.61971(10) 0.0208(3) Uani 1 1 d .
H3 H 0.1441 0.2423 0.6394 0.025 Uiso 1 1 calc R
C4 C 0.15222(10) 0.06380(14) 0.64877(9) 0.0205(3) Uani 1 1 d .
H4 H 0.1051 0.0549 0.6884 0.025 Uiso 1 1 calc R
C5 C 0.19823(9) -0.03414(13) 0.61966(9) 0.0171(3) Uani 1 1 d .
C6 C 0.26551(9) -0.02280(12) 0.55956(9) 0.0155(2) Uani 1 1 d .
H6 H 0.2956 -0.0904 0.5388 0.019 Uiso 1 1 calc R
C7 C 0.40165(9) 0.03925(12) 0.31736(9) 0.0157(2) Uani 1 1 d .
C8 C 0.42399(10) 0.14663(13) 0.28021(10) 0.0178(3) Uani 1 1 d .
H8 H 0.4073 0.2181 0.3073 0.021 Uiso 1 1 calc R
C9 C 0.47078(10) 0.14894(14) 0.20337(10) 0.0213(3) Uani 1 1 d .
H9 H 0.4864 0.2215 0.1772 0.026 Uiso 1 1 calc R
C10 C 0.49398(10) 0.04372(15) 0.16603(10) 0.0232(3) Uani 1 1 d .
C11 C 0.47096(11) -0.06372(14) 0.20011(11) 0.0242(3) Uani 1 1 d .
H11 H 0.4869 -0.1348 0.1720 0.029 Uiso 1 1 calc R
C12 C 0.42392(10) -0.06531(13) 0.27655(10) 0.0200(3) Uani 1 1 d .
H12 H 0.4068 -0.1383 0.3011 0.024 Uiso 1 1 calc R
C13 C 0.35795(9) 0.10876(12) 0.46380(9) 0.0152(2) Uani 1 1 d .
C14 C 0.17465(10) -0.15289(14) 0.65408(10) 0.0216(3) Uani 1 1 d .
F5 F 0.40716(7) 0.78018(8) 0.47423(7) 0.0286(2) Uani 1 1 d .
F6 F 0.85765(8) -0.08533(10) 0.24352(8) 0.0428(3) Uani 1 1 d .
F7 F 0.75707(7) 0.00592(11) 0.15015(7) 0.0398(3) Uani 1 1 d .
F8 F 0.87228(7) 0.09923(10) 0.22015(7) 0.0387(3) Uani 1 1 d .
O2 O 0.69407(7) 0.38677(9) 0.36057(7) 0.0188(2) Uani 1 1 d .
N2 N 0.56148(8) 0.34133(10) 0.42490(8) 0.0163(2) Uani 1 1 d .
H2N H 0.5282 0.2825 0.4430 0.020 Uiso 1 1 calc R
C15 C 0.66469(9) 0.18487(12) 0.38243(9) 0.0148(2) Uani 1 1 d .
C16 C 0.72599(9) 0.15761(12) 0.31884(9) 0.0163(3) Uani 1 1 d .
H16 H 0.7514 0.2185 0.2853 0.020 Uiso 1 1 calc R
C17 C 0.74968(10) 0.04129(13) 0.30473(10) 0.0187(3) Uani 1 1 d .
C18 C 0.71523(11) -0.04836(13) 0.35517(11) 0.0220(3) Uani 1 1 d .
H18 H 0.7317 -0.1279 0.3453 0.026 Uiso 1 1 calc R
C19 C 0.65632(11) -0.02044(13) 0.42024(10) 0.0219(3) Uani 1 1 d .
H19 H 0.6335 -0.0811 0.4558 0.026 Uiso 1 1 calc R
C20 C 0.63061(10) 0.09548(12) 0.43351(9) 0.0179(3) Uani 1 1 d .
H20 H 0.5897 0.1137 0.4775 0.021 Uiso 1 1 calc R
C21 C 0.52550(9) 0.45643(12) 0.43607(9) 0.0153(2) Uani 1 1 d .
C22 C 0.55945(10) 0.55682(13) 0.39595(10) 0.0189(3) Uani 1 1 d .
H22 H 0.6098 0.5504 0.3597 0.023 Uiso 1 1 calc R
C23 C 0.51937(10) 0.66552(12) 0.40937(10) 0.0201(3) Uani 1 1 d .
H23 H 0.5421 0.7342 0.3827 0.024 Uiso 1 1 calc R
C24 C 0.44626(10) 0.67253(12) 0.46179(10) 0.0195(3) Uani 1 1 d .
C25 C 0.41105(10) 0.57600(13) 0.50189(10) 0.0198(3) Uani 1 1 d .
H25 H 0.3604 0.5836 0.5376 0.024 Uiso 1 1 calc R
C26 C 0.45119(10) 0.46694(12) 0.48899(10) 0.0182(3) Uani 1 1 d .
H26 H 0.4280 0.3991 0.5163 0.022 Uiso 1 1 calc R
C27 C 0.64136(9) 0.31304(12) 0.38943(9) 0.0144(2) Uani 1 1 d .
C28 C 0.80924(11) 0.01478(14) 0.23060(10) 0.0235(3) Uani 1 1 d .

loop_
_atom_site_aniso_label
_atom_site_aniso_U_11
_atom_site_aniso_U_22
_atom_site_aniso_U_33
_atom_site_aniso_U_23
_atom_site_aniso_U_13
_atom_site_aniso_U_12
F1 0.0346(5) 0.0493(6) 0.0249(5) -0.0011(4) 0.0178(4) 0.0028(5)
F2 0.0659(7) 0.0186(5) 0.0325(5) -0.0021(4) 0.0215(5) -0.0082(5)
F3 0.0251(5) 0.0469(6) 0.0492(6) 0.0255(5) -0.0074(4) -0.0184(4)
F4 0.0321(5) 0.0285(5) 0.0171(4) 0.0067(3) 0.0022(3) -0.0006(4)
O1 0.0221(5) 0.0211(5) 0.0265(5) -0.0055(4) 0.0101(4) -0.0080(4)
N1 0.0165(5) 0.0146(5) 0.0191(6) -0.0002(4) 0.0062(4) -0.0045(4)
C1 0.0138(6) 0.0167(6) 0.0158(6) -0.0010(5) 0.0028(4) -0.0014(5)
C2 0.0178(6) 0.0159(7) 0.0211(7) -0.0016(5) 0.0024(5) 0.0003(5)
C3 0.0190(6) 0.0238(7) 0.0199(7) -0.0054(5) 0.0045(5) 0.0026(5)
C4 0.0168(6) 0.0291(8) 0.0166(6) -0.0023(5) 0.0063(5) -0.0023(5)
C5 0.0166(6) 0.0200(7) 0.0149(6) 0.0012(5) 0.0020(5) -0.0037(5)
C6 0.0144(6) 0.0164(6) 0.0161(6) 0.0000(5) 0.0027(4) 0.0000(5)
C7 0.0119(5) 0.0197(7) 0.0159(6) -0.0002(5) 0.0030(4) -0.0011(5)
C8 0.0155(6) 0.0192(7) 0.0192(6) -0.0008(5) 0.0034(5) -0.0022(5)
C9 0.0189(6) 0.0256(7) 0.0200(7) 0.0030(6) 0.0045(5) -0.0056(6)
C10 0.0173(7) 0.0344(9) 0.0186(7) 0.0001(6) 0.0059(5) 0.0010(6)
C11 0.0239(7) 0.0273(8) 0.0215(7) -0.0040(6) 0.0034(5) 0.0070(6)
C12 0.0207(6) 0.0191(7) 0.0200(7) -0.0003(5) 0.0015(5) 0.0024(5)
C13 0.0151(6) 0.0127(6) 0.0186(6) 0.0018(5) 0.0049(5) -0.0002(5)
C14 0.0222(7) 0.0246(7) 0.0182(7) 0.0037(5) 0.0028(5) -0.0063(6)
F5 0.0344(5) 0.0179(4) 0.0347(5) 0.0007(4) 0.0093(4) 0.0088(4)
F6 0.0545(7) 0.0362(6) 0.0419(6) 0.0082(5) 0.0239(5) 0.0277(5)
F7 0.0385(6) 0.0605(7) 0.0203(5) -0.0115(5) 0.0026(4) 0.0091(5)
F8 0.0371(5) 0.0394(6) 0.0445(6) -0.0088(5) 0.0248(5) -0.0052(5)
O2 0.0184(4) 0.0164(5) 0.0228(5) -0.0005(4) 0.0071(4) -0.0044(4)
N2 0.0155(5) 0.0140(5) 0.0204(5) 0.0008(4) 0.0060(4) -0.0025(4)
C15 0.0139(6) 0.0136(6) 0.0169(6) -0.0017(5) 0.0017(4) -0.0004(4)
C16 0.0159(6) 0.0172(6) 0.0160(6) 0.0002(5) 0.0025(5) -0.0003(5)
C17 0.0181(6) 0.0211(7) 0.0170(6) -0.0030(5) 0.0025(5) 0.0027(5)
C18 0.0258(7) 0.0160(7) 0.0243(7) -0.0013(5) 0.0032(6) 0.0015(5)
C19 0.0241(7) 0.0176(7) 0.0248(7) 0.0025(5) 0.0062(5) -0.0019(5)
C20 0.0185(6) 0.0174(7) 0.0184(6) -0.0011(5) 0.0042(5) -0.0010(5)
C21 0.0155(6) 0.0137(6) 0.0165(6) -0.0015(5) 0.0008(4) -0.0002(5)
C22 0.0192(6) 0.0185(7) 0.0197(7) 0.0018(5) 0.0053(5) 0.0000(5)
C23 0.0210(7) 0.0154(7) 0.0241(7) 0.0024(5) 0.0033(5) -0.0013(5)
C24 0.0214(7) 0.0159(7) 0.0209(7) -0.0008(5) 0.0009(5) 0.0053(5)
C25 0.0180(6) 0.0213(7) 0.0211(7) -0.0002(5) 0.0063(5) 0.0027(5)
C26 0.0176(6) 0.0175(6) 0.0201(6) 0.0017(5) 0.0037(5) -0.0018(5)
C27 0.0140(5) 0.0149(6) 0.0142(6) -0.0010(5) 0.0011(4) -0.0009(4)
C28 0.0258(7) 0.0235(7) 0.0217(7) -0.0022(6) 0.0052(5) 0.0064(6)

loop_
_atom_type_symbol
_atom_type_description
_atom_type_scat_dispersion_real
_atom_type_scat_dispersion_imag
_atom_type_scat_source
C C 0.0033 0.0016 'International Tables Vol C Tables 4.2.6.8 and 6.1.1.4'
H H 0.0000 0.0000 'International Tables Vol C Tables 4.2.6.8 and 6.1.1.4'
N N 0.0061 0.0033 'International Tables Vol C Tables 4.2.6.8 and 6.1.1.4'
O O 0.0106 0.0060 'International Tables Vol C Tables 4.2.6.8 and 6.1.1.4'
F F 0.0171 0.0103 'International Tables Vol C Tables 4.2.6.8 and 6.1.1.4'

loop_
_geom_angle_atom_site_label_1
_geom_angle_atom_site_label_2
_geom_angle_atom_site_label_3
_geom_angle
C13 N1 C7 126.34(11)
C13 N1 H1N 116.8
C7 N1 H1N 116.8
C2 C1 C6 120.13(12)
C2 C1 C13 117.25(12)
C6 C1 C13 122.61(12)
C3 C2 C1 120.08(13)
C3 C2 H2 120.0
C1 C2 H2 120.0
C4 C3 C2 120.05(13)
C4 C3 H3 120.0
C2 C3 H3 120.0
C5 C4 C3 119.63(12)
C5 C4 H4 120.2
C3 C4 H4 120.2
C4 C5 C6 120.87(13)
C4 C5 C14 118.95(12)
C6 C5 C14 120.18(13)
C5 C6 C1 119.16(13)
C5 C6 H6 120.4
C1 C6 H6 120.4
C12 C7 C8 120.17(12)
C12 C7 N1 118.47(12)
C8 C7 N1 121.24(12)
C9 C8 C7 119.82(14)
C9 C8 H8 120.1
C7 C8 H8 120.1
C10 C9 C8 118.49(14)
C10 C9 H9 120.8
C8 C9 H9 120.8
F1 C10 C9 118.32(14)
F1 C10 C11 118.72(14)
C9 C10 C11 122.95(13)
C10 C11 C12 118.21(14)
C10 C11 H11 120.9
C12 C11 H11 120.9
C11 C12 C7 120.32(14)
C11 C12 H12 119.8
C7 C12 H12 119.8
O1 C13 N1 124.78(12)
O1 C13 C1 120.41(12)
N1 C13 C1 114.77(11)
F2 C14 F3 106.66(12)
F2 C14 F4 106.39(12)
F3 C14 F4 105.28(12)
F2 C14 C5 113.33(12)
F3 C14 C5 112.12(12)
F4 C14 C5 112.49(12)
C27 N2 C21 126.71(11)
C27 N2 H2N 116.6
C21 N2 H2N 116.6
C20 C15 C16 119.65(12)
C20 C15 C27 125.25(12)
C16 C15 C27 115.09(12)
C17 C16 C15 119.82(13)
C17 C16 H16 120.1
C15 C16 H16 120.1
C16 C17 C18 120.66(13)
C16 C17 C28 118.17(13)
C18 C17 C28 121.09(13)
C17 C18 C19 119.29(14)
C17 C18 H18 120.4
C19 C18 H18 120.4
C20 C19 C18 120.46(14)
C20 C19 H19 119.8
C18 C19 H19 119.8
C19 C20 C15 120.07(13)
C19 C20 H20 120.0
C15 C20 H20 120.0
C26 C21 C22 119.55(13)
C26 C21 N2 116.90(12)
C22 C21 N2 123.54(12)
C23 C22 C21 119.76(13)
C23 C22 H22 120.1
C21 C22 H22 120.1
C24 C23 C22 119.09(13)
C24 C23 H23 120.5
C22 C23 H23 120.5
F5 C24 C25 118.78(12)
F5 C24 C23 118.51(13)
C25 C24 C23 122.71(13)
C24 C25 C26 118.44(13)
C24 C25 H25 120.8
C26 C25 H25 120.8
C25 C26 C21 120.44(13)
C25 C26 H26 119.8
C21 C26 H26 119.8
O2 C27 N2 123.37(12)
O2 C27 C15 119.03(11)
N2 C27 C15 117.57(11)
F6 C28 F8 106.56(13)
F6 C28 F7 106.85(13)
F8 C28 F7 105.20(13)
F6 C28 C17 113.21(13)
F8 C28 C17 112.82(13)
F7 C28 C17 111.65(13)

loop_
_geom_bond_atom_site_label_1
_geom_bond_atom_site_label_2
_geom_bond_distance
F1 C10 1.3619(16)
F2 C14 1.3313(19)
F3 C14 1.3400(17)
F4 C14 1.3441(16)
O1 C13 1.2330(16)
N1 C13 1.3430(17)
N1 C7 1.4199(16)
N1 H1N 0.8800
C1 C2 1.3927(19)
C1 C6 1.3930(19)
C1 C13 1.5014(18)
C2 C3 1.3900(19)
C2 H2 0.9500
C3 C4 1.389(2)
C3 H3 0.9500
C4 C5 1.388(2)
C4 H4 0.9500
C5 C6 1.3926(18)
C5 C14 1.497(2)
C6 H6 0.9500
C7 C12 1.389(2)
C7 C8 1.3928(19)
C8 C9 1.3901(19)
C8 H8 0.9500
C9 C10 1.376(2)
C9 H9 0.9500
C10 C11 1.377(2)
C11 C12 1.387(2)
C11 H11 0.9500
C12 H12 0.9500
F5 C24 1.3672(16)
F6 C28 1.3343(18)
F7 C28 1.3383(19)
F8 C28 1.3377(19)
O2 C27 1.2366(16)
N2 C27 1.3501(16)
N2 C21 1.4230(17)
N2 H2N 0.8800
C15 C20 1.3908(19)
C15 C16 1.3965(18)
C15 C27 1.5016(18)
C16 C17 1.3875(19)
C16 H16 0.9500
C17 C18 1.390(2)
C17 C28 1.4997(19)
C18 C19 1.391(2)
C18 H18 0.9500
C19 C20 1.389(2)
C19 H19 0.9500
C20 H20 0.9500
C21 C26 1.3979(18)
C21 C22 1.4008(19)
C22 C23 1.386(2)
C22 H22 0.9500
C23 C24 1.376(2)
C23 H23 0.9500
C24 C25 1.372(2)
C25 C26 1.389(2)
C25 H25 0.9500
C26 H26 0.9500

loop_
_geom_torsion_atom_site_label_1
_geom_torsion_atom_site_label_2
_geom_torsion_atom_site_label_3
_geom_torsion_atom_site_label_4
_geom_torsion
C6 C1 C2 C3 -2.8(2)
C13 C1 C2 C3 176.48(12)
C1 C2 C3 C4 2.4(2)
C2 C3 C4 C5 -0.1(2)
C3 C4 C5 C6 -1.9(2)
C3 C4 C5 C14 177.96(13)
C4 C5 C6 C1 1.5(2)
C14 C5 C6 C1 -178.31(12)
C2 C1 C6 C5 0.8(2)
C13 C1 C6 C5 -178.40(12)
C13 N1 C7 C12 147.97(14)
C13 N1 C7 C8 -36.1(2)
C12 C7 C8 C9 -1.6(2)
N1 C7 C8 C9 -177.47(12)
C7 C8 C9 C10 -0.1(2)
C8 C9 C10 F1 -179.83(13)
C8 C9 C10 C11 1.6(2)
F1 C10 C11 C12 -179.89(13)
C9 C10 C11 C12 -1.3(2)
C10 C11 C12 C7 -0.5(2)
C8 C7 C12 C11 1.9(2)
N1 C7 C12 C11 177.87(13)
C7 N1 C13 O1 -3.9(2)
C7 N1 C13 C1 173.90(12)
C2 C1 C13 O1 41.39(18)
C6 C1 C13 O1 -139.39(14)
C2 C1 C13 N1 -136.53(13)
C6 C1 C13 N1 42.69(18)
C4 C5 C14 F2 172.76(13)
C6 C5 C14 F2 -7.40(19)
C4 C5 C14 F3 51.95(18)
C6 C5 C14 F3 -128.21(15)
C4 C5 C14 F4 -66.49(17)
C6 C5 C14 F4 113.35(14)
C20 C15 C16 C17 2.4(2)
C27 C15 C16 C17 -177.83(12)
C15 C16 C17 C18 -1.9(2)
C15 C16 C17 C28 175.04(12)
C16 C17 C18 C19 0.1(2)
C28 C17 C18 C19 -176.77(14)
C17 C18 C19 C20 1.3(2)
C18 C19 C20 C15 -0.8(2)
C16 C15 C20 C19 -1.0(2)
C27 C15 C20 C19 179.21(13)
C27 N2 C21 C26 -168.69(13)
C27 N2 C21 C22 12.5(2)
C26 C21 C22 C23 0.2(2)
N2 C21 C22 C23 179.08(13)
C21 C22 C23 C24 -0.3(2)
C22 C23 C24 F5 -179.78(12)
C22 C23 C24 C25 0.1(2)
F5 C24 C25 C26 -179.96(13)
C23 C24 C25 C26 0.1(2)
C24 C25 C26 C21 -0.2(2)
C22 C21 C26 C25 0.0(2)
N2 C21 C26 C25 -178.89(13)
C21 N2 C27 O2 -0.8(2)
C21 N2 C27 C15 -178.76(12)
C20 C15 C27 O2 160.05(13)
C16 C15 C27 O2 -19.74(18)
C20 C15 C27 N2 -21.89(19)
C16 C15 C27 N2 158.32(12)
C16 C17 C28 F6 155.47(14)
C18 C17 C28 F6 -27.6(2)
C16 C17 C28 F8 34.34(19)
C18 C17 C28 F8 -148.71(14)
C16 C17 C28 F7 -83.89(17)
C18 C17 C28 F7 93.05(17)
